data_4036111
loop_
_publ_author_name
'Tepper, Ronny'
'Schulze, Benjamin'
'J\"ager, Michael'
'Friebe, Christian'
'Scharf, Daniel H.'
'G\"orls, Helmar'
'Schubert, Ulrich S.'

_publ_section_title
;
 Anion receptors based on halogen bonding with halo-1,2,3-triazoliums.
;
_journal_issue 6
_journal_name_full 'The Journal of organic chemistry'
_journal_page_first 3139
_journal_page_last 3150
_journal_paper_doi 10.1021/acs.joc.5b00028
_journal_volume 80
_journal_year 2015
_chemical_formula_moiety 'C28 H26 Br2 N6'
_chemical_formula_sum 'C28 H26 Br2 N6'
_chemical_formula_weight 606.37
_space_group_IT_number 15
_space_group_name_Hall '-C 2yc'
_space_group_name_H-M_alt 'C 1 2/c 1'
_symmetry_cell_setting monoclinic
_symmetry_space_group_name_Hall '-C 2yc'
_symmetry_space_group_name_H-M 'C 1 2/c 1'
_atom_sites_solution_hydrogens geom
_atom_sites_solution_primary direct
_atom_sites_solution_secondary difmap
_audit_creation_method SHELXL-97
_cell_angle_alpha 90.00
_cell_angle_beta 106.333(1)
_cell_angle_gamma 90.00
_cell_formula_units_Z 8
_cell_length_a 43.4863(9)
_cell_length_b 7.3787(1)
_cell_length_c 16.9153(3)
_cell_measurement_temperature 133(2)
_cell_volume 5208.61(16)
_computing_cell_refinement DENZO
_computing_data_collection COLLECT
_computing_data_reduction DENZO
_computing_molecular_graphics SHELXTL/PC
_computing_publication_material SHELXL-97
_computing_structure_refinement 'SHELXL-97 (Sheldrick, 2008)'
_computing_structure_solution 'SHELXS-97 (Sheldrick, 2008)'
_diffrn_ambient_temperature 133(2)
_diffrn_measured_fraction_theta_full 0.997
_diffrn_measured_fraction_theta_max 0.997
_diffrn_measurement_device_type KappaCCD
_diffrn_measurement_method 'phi- + omega-scan'
_diffrn_radiation_monochromator graphite
_diffrn_radiation_source 'fine-focus sealed tube'
_diffrn_radiation_type MoK\a
_diffrn_radiation_wavelength 0.71073
_diffrn_reflns_av_R_equivalents 0.0264
_diffrn_reflns_av_sigmaI/netI 0.0285
_diffrn_reflns_limit_h_max 47
_diffrn_reflns_limit_h_min -56
_diffrn_reflns_limit_k_max 9
_diffrn_reflns_limit_k_min -9
_diffrn_reflns_limit_l_max 21
_diffrn_reflns_limit_l_min -21
_diffrn_reflns_number 14890
_diffrn_reflns_theta_full 27.48
_diffrn_reflns_theta_max 27.48
_diffrn_reflns_theta_min 2.80
_exptl_absorpt_coefficient_mu 3.142
_exptl_absorpt_correction_T_max 0.9944
_exptl_absorpt_correction_T_min 0.7865
_exptl_absorpt_correction_type multi-scan
_exptl_absorpt_process_details 'SADABS, Bruker-AXS, 2002'
_exptl_crystal_colour colourless
_exptl_crystal_density_diffrn 1.547
_exptl_crystal_density_method 'not measured'
_exptl_crystal_description prism
_exptl_crystal_F_000 2448
_exptl_crystal_size_max 0.056
_exptl_crystal_size_mid 0.046
_exptl_crystal_size_min 0.035
_refine_diff_density_max 0.412
_refine_diff_density_min -0.530
_refine_diff_density_rms 0.065
_refine_ls_extinction_method none
_refine_ls_goodness_of_fit_ref 1.071
_refine_ls_hydrogen_treatment refall
_refine_ls_matrix_type full
_refine_ls_number_parameters 429
_refine_ls_number_reflns 5952
_refine_ls_number_restraints 0
_refine_ls_restrained_S_all 1.071
_refine_ls_R_factor_all 0.0381
_refine_ls_R_factor_gt 0.0303
_refine_ls_shift/su_max 0.010
_refine_ls_shift/su_mean 0.000
_refine_ls_structure_factor_coef Fsqd
_refine_ls_weighting_details 'calc w=1/[\s^2^(Fo^2^)+(0.0207P)^2^+13.2328P] where P=(Fo^2^+2Fc^2^)/3'
_refine_ls_weighting_scheme calc
_refine_ls_wR_factor_gt 0.0670
_refine_ls_wR_factor_ref 0.0711
_reflns_number_gt 5242
_reflns_number_total 5952
_reflns_threshold_expression >2sigma(I)
_cod_data_source_file jo5b00028_si_002.cif
_cod_data_source_block FO5015
_cod_original_sg_symbol_H-M C2/c
_cod_database_code 4036111
_publcif_datablock.id {a42fd8c3-d0a8-4df3-9c76-57f927a41a00}

loop_
_symmetry_equiv_pos_as_xyz
'x, y, z'
'-x, y, -z+1/2'
'x+1/2, y+1/2, z'
'-x+1/2, y+1/2, -z+1/2'
'-x, -y, -z'
'x, -y, z-1/2'
'-x+1/2, -y+1/2, -z'
'x+1/2, -y+1/2, z-1/2'

loop_
_atom_site_label
_atom_site_type_symbol
_atom_site_fract_x
_atom_site_fract_y
_atom_site_fract_z
_atom_site_U_iso_or_equiv
_atom_site_adp_type
_atom_site_occupancy
_atom_site_symmetry_multiplicity
_atom_site_calc_flag
Br1 Br 0.077565(6) 0.09208(3) 0.186463(14) 0.03136(7) Uani 1 1 d
Br2 Br 0.168260(6) 0.00266(3) 0.756704(13) 0.02678(7) Uani 1 1 d
N1 N 0.07698(5) -0.3444(3) 0.33061(10) 0.0249(4) Uani 1 1 d
N2 N 0.06101(5) -0.4051(3) 0.25747(11) 0.0259(4) Uani 1 1 d
N3 N 0.05918(4) -0.2673(3) 0.20348(10) 0.0221(4) Uani 1 1 d
N4 N 0.16826(5) -0.3825(3) 0.58639(11) 0.0236(4) Uani 1 1 d
N5 N 0.18443(5) -0.4626(3) 0.65459(11) 0.0242(4) Uani 1 1 d
N6 N 0.18636(4) -0.3438(3) 0.71729(10) 0.0199(4) Uani 1 1 d
C1 C 0.12201(5) -0.1742(3) 0.46578(12) 0.0204(4) Uani 1 1 d
H1 H 0.1196(6) -0.299(4) 0.4615(15) 0.027(7) Uiso 1 1 d
C2 C 0.14148(5) -0.0928(3) 0.53672(12) 0.0204(4) Uani 1 1 d
C3 C 0.14388(6) 0.0959(3) 0.54021(13) 0.0244(5) Uani 1 1 d
H3 H 0.1572(6) 0.152(4) 0.5861(16) 0.027(7) Uiso 1 1 d
C4 C 0.12668(6) 0.1987(3) 0.47377(14) 0.0283(5) Uani 1 1 d
H4 H 0.1283(6) 0.328(4) 0.4768(16) 0.033(7) Uiso 1 1 d
C5 C 0.10728(6) 0.1172(3) 0.40357(14) 0.0269(5) Uani 1 1 d
H5 H 0.0960(6) 0.187(3) 0.3609(15) 0.023(6) Uiso 1 1 d
C6 C 0.10498(5) -0.0715(3) 0.39824(12) 0.0212(4) Uani 1 1 d
C7 C 0.08574(5) -0.1673(3) 0.32501(12) 0.0204(4) Uani 1 1 d
C8 C 0.07435(5) -0.1189(3) 0.24348(13) 0.0208(4) Uani 1 1 d
C9 C 0.04577(5) -0.2942(3) 0.11600(12) 0.0211(4) Uani 1 1 d
C10 C 0.01498(5) -0.2320(3) 0.07750(13) 0.0214(4) Uani 1 1 d
C11 C 0.00403(5) -0.2517(3) -0.00783(13) 0.0223(5) Uani 1 1 d
H11 H -0.0168(6) -0.206(4) -0.0360(16) 0.028(7) Uiso 1 1 d
C12 C 0.02267(5) -0.3320(3) -0.05267(12) 0.0222(4) Uani 1 1 d
C13 C 0.05273(5) -0.3989(3) -0.01101(13) 0.0225(4) Uani 1 1 d
H13 H 0.0646(6) -0.456(4) -0.0414(16) 0.030(7) Uiso 1 1 d
C14 C 0.06508(5) -0.3802(3) 0.07391(13) 0.0230(4) Uani 1 1 d
C15 C -0.00592(6) -0.1501(4) 0.12538(15) 0.0288(5) Uani 1 1 d
H15B H 0.0055(9) -0.053(5) 0.161(2) 0.066(11) Uiso 1 1 d
H15A H -0.0227(8) -0.093(5) 0.093(2) 0.050(9) Uiso 1 1 d
H15C H -0.0109(9) -0.232(6) 0.160(2) 0.078(12) Uiso 1 1 d
C16 C 0.01096(7) -0.3452(4) -0.14517(14) 0.0293(5) Uani 1 1 d
H16C H -0.0105(9) -0.342(5) -0.166(2) 0.059(10) Uiso 1 1 d
H16B H 0.0193(8) -0.450(5) -0.164(2) 0.058(10) Uiso 1 1 d
H16A H 0.0223(9) -0.247(5) -0.172(2) 0.073(11) Uiso 1 1 d
C17 C 0.09801(6) -0.4475(4) 0.11848(16) 0.0309(5) Uani 1 1 d
H17C H 0.0986(7) -0.520(4) 0.1643(18) 0.034(7) Uiso 1 1 d
H17B H 0.1119(7) -0.347(4) 0.1374(18) 0.044(8) Uiso 1 1 d
H17A H 0.1069(8) -0.523(5) 0.084(2) 0.059(10) Uiso 1 1 d
C18 C 0.15972(5) -0.2112(3) 0.60334(12) 0.0200(4) Uani 1 1 d
C19 C 0.17135(5) -0.1874(3) 0.68748(12) 0.0191(4) Uani 1 1 d
C20 C 0.20631(5) -0.3846(3) 0.79905(12) 0.0201(4) Uani 1 1 d
C21 C 0.23910(5) -0.3537(3) 0.81534(13) 0.0213(4) Uani 1 1 d
C22 C 0.25842(6) -0.3969(3) 0.89392(14) 0.0265(5) Uani 1 1 d
H22 H 0.2806(6) -0.374(4) 0.9065(15) 0.027(7) Uiso 1 1 d
C23 C 0.24570(6) -0.4682(3) 0.95366(13) 0.0287(5) Uani 1 1 d
C24 C 0.21273(7) -0.4954(3) 0.93489(14) 0.0293(5) Uani 1 1 d
H24 H 0.2032(7) -0.542(4) 0.9751(18) 0.040(8) Uiso 1 1 d
C25 C 0.19234(6) -0.4557(3) 0.85688(13) 0.0246(5) Uani 1 1 d
C26 C 0.25342(6) -0.2848(4) 0.75008(16) 0.0301(5) Uani 1 1 d
H26C H 0.2393(7) -0.196(4) 0.7141(18) 0.043(8) Uiso 1 1 d
H26B H 0.2562(7) -0.385(4) 0.7136(17) 0.038(8) Uiso 1 1 d
H26A H 0.2747(8) -0.233(4) 0.7742(18) 0.044(8) Uiso 1 1 d
C27 C 0.26764(9) -0.5162(4) 1.03763(17) 0.0444(8) Uani 1 1 d
H27A H 0.2752(9) -0.422(5) 1.064(2) 0.060(11) Uiso 1 1 d
H27B H 0.2893(11) -0.588(6) 1.035(3) 0.099(15) Uiso 1 1 d
H27C H 0.2576(11) -0.582(6) 1.064(3) 0.088(15) Uiso 1 1 d
C28 C 0.15697(7) -0.4936(4) 0.83561(18) 0.0364(6) Uani 1 1 d
H28C H 0.1495(8) -0.577(4) 0.787(2) 0.052(9) Uiso 1 1 d
H28B H 0.1451(7) -0.383(4) 0.8193(18) 0.045(9) Uiso 1 1 d
H28A H 0.1520(8) -0.544(5) 0.880(2) 0.062(10) Uiso 1 1 d

loop_
_atom_site_aniso_label
_atom_site_aniso_U_11
_atom_site_aniso_U_22
_atom_site_aniso_U_33
_atom_site_aniso_U_23
_atom_site_aniso_U_13
_atom_site_aniso_U_12
Br1 0.03575(14) 0.02834(13) 0.02220(11) 0.00939(9) -0.00462(9) -0.00505(10)
Br2 0.02952(12) 0.02879(13) 0.01824(11) -0.00727(9) 0.00050(8) 0.00486(10)
N1 0.0275(10) 0.0306(10) 0.0140(8) 0.0029(8) 0.0015(7) -0.0037(8)
N2 0.0330(11) 0.0265(10) 0.0142(8) 0.0036(7) 0.0000(7) -0.0050(8)
N3 0.0238(9) 0.0263(10) 0.0139(8) 0.0025(7) 0.0017(7) -0.0025(8)
N4 0.0246(10) 0.0267(10) 0.0156(8) -0.0026(7) -0.0006(7) 0.0036(8)
N5 0.0281(10) 0.0259(10) 0.0152(8) -0.0036(7) 0.0006(7) 0.0029(8)
N6 0.0206(9) 0.0229(9) 0.0136(8) -0.0031(7) 0.0006(7) 0.0017(7)
C1 0.0210(10) 0.0223(11) 0.0165(10) -0.0005(8) 0.0029(8) 0.0000(9)
C2 0.0197(10) 0.0265(11) 0.0135(9) 0.0003(8) 0.0022(8) 0.0028(9)
C3 0.0262(12) 0.0259(12) 0.0186(10) -0.0040(9) 0.0020(9) -0.0016(9)
C4 0.0373(13) 0.0213(12) 0.0232(11) -0.0009(9) 0.0038(10) 0.0021(10)
C5 0.0319(13) 0.0264(12) 0.0192(10) 0.0053(9) 0.0018(9) 0.0068(10)
C6 0.0195(10) 0.0275(11) 0.0156(9) 0.0004(8) 0.0035(8) 0.0011(9)
C7 0.0197(10) 0.0252(11) 0.0153(9) 0.0016(8) 0.0032(8) 0.0010(9)
C8 0.0209(10) 0.0227(11) 0.0173(10) 0.0027(8) 0.0029(8) 0.0012(9)
C9 0.0222(11) 0.0261(11) 0.0120(9) 0.0011(8) 0.0000(8) -0.0029(9)
C10 0.0204(10) 0.0255(11) 0.0166(9) 0.0007(8) 0.0027(8) -0.0005(9)
C11 0.0211(11) 0.0256(11) 0.0172(10) 0.0026(8) 0.0003(8) 0.0001(9)
C12 0.0252(11) 0.0228(11) 0.0154(9) 0.0002(8) 0.0005(8) -0.0016(9)
C13 0.0239(11) 0.0251(11) 0.0177(10) -0.0008(9) 0.0046(8) 0.0014(9)
C14 0.0219(11) 0.0263(11) 0.0186(10) 0.0033(9) 0.0020(8) -0.0002(9)
C15 0.0308(13) 0.0330(13) 0.0235(11) 0.0049(10) 0.0092(10) 0.0081(11)
C16 0.0369(14) 0.0306(13) 0.0155(10) -0.0026(10) -0.0007(10) 0.0032(11)
C17 0.0231(12) 0.0435(15) 0.0237(12) 0.0073(11) 0.0027(9) 0.0064(11)
C18 0.0182(10) 0.0250(11) 0.0149(9) -0.0017(8) 0.0016(8) 0.0008(8)
C19 0.0163(10) 0.0227(10) 0.0168(9) -0.0031(8) 0.0020(8) 0.0000(8)
C20 0.0230(11) 0.0215(10) 0.0128(9) -0.0003(8) 0.0003(8) 0.0028(9)
C21 0.0234(11) 0.0188(10) 0.0189(10) -0.0013(8) 0.0016(8) 0.0012(8)
C22 0.0271(12) 0.0217(11) 0.0235(11) -0.0038(9) -0.0047(9) 0.0024(10)
C23 0.0412(14) 0.0220(11) 0.0155(10) -0.0025(9) -0.0044(9) 0.0059(10)
C24 0.0458(15) 0.0254(12) 0.0174(10) 0.0012(9) 0.0100(10) 0.0012(11)
C25 0.0282(12) 0.0243(11) 0.0210(10) -0.0016(9) 0.0065(9) 0.0000(9)
C26 0.0265(13) 0.0334(13) 0.0302(12) 0.0019(11) 0.0075(10) -0.0039(11)
C27 0.066(2) 0.0331(15) 0.0193(12) 0.0006(11) -0.0118(13) 0.0065(15)
C28 0.0314(14) 0.0444(17) 0.0356(14) -0.0007(13) 0.0131(11) -0.0071(13)

loop_
_atom_type_symbol
_atom_type_description
_atom_type_scat_dispersion_real
_atom_type_scat_dispersion_imag
_atom_type_scat_source
C C 0.0033 0.0016 'International Tables Vol C Tables 4.2.6.8 and 6.1.1.4'
H H 0.0000 0.0000 'International Tables Vol C Tables 4.2.6.8 and 6.1.1.4'
N N 0.0061 0.0033 'International Tables Vol C Tables 4.2.6.8 and 6.1.1.4'
Br Br -0.2901 2.4595 'International Tables Vol C Tables 4.2.6.8 and 6.1.1.4'

loop_
_geom_angle_atom_site_label_1
_geom_angle_atom_site_label_2
_geom_angle_atom_site_label_3
_geom_angle
N2 N1 C7 110.03(17)
N1 N2 N3 107.12(18)
N2 N3 C8 109.97(16)
N2 N3 C9 121.24(18)
C8 N3 C9 128.43(18)
N5 N4 C18 109.98(17)
N4 N5 N6 107.20(17)
C19 N6 N5 110.00(16)
C19 N6 C20 129.25(18)
N5 N6 C20 120.11(17)
C2 C1 C6 121.6(2)
C2 C1 H1 121.6(16)
C6 C1 H1 116.8(16)
C1 C2 C3 119.1(2)
C1 C2 C18 118.0(2)
C3 C2 C18 122.87(19)
C4 C3 C2 119.6(2)
C4 C3 H3 120.0(16)
C2 C3 H3 120.4(16)
C5 C4 C3 121.1(2)
C5 C4 H4 119.8(16)
C3 C4 H4 119.1(16)
C4 C5 C6 120.2(2)
C4 C5 H5 119.9(16)
C6 C5 H5 119.9(16)
C5 C6 C1 118.4(2)
C5 C6 C7 123.2(2)
C1 C6 C7 118.3(2)
N1 C7 C8 106.73(19)
N1 C7 C6 120.28(18)
C8 C7 C6 132.9(2)
N3 C8 C7 106.14(19)
N3 C8 Br1 120.97(15)
C7 C8 Br1 132.85(17)
C10 C9 C14 123.26(19)
C10 C9 N3 119.52(19)
C14 C9 N3 117.21(19)
C9 C10 C11 117.0(2)
C9 C10 C15 121.89(19)
C11 C10 C15 121.1(2)
C12 C11 C10 121.8(2)
C12 C11 H11 119.6(15)
C10 C11 H11 118.5(15)
C11 C12 C13 119.00(19)
C11 C12 C16 121.1(2)
C13 C12 C16 119.9(2)
C12 C13 C14 121.5(2)
C12 C13 H13 118.1(17)
C14 C13 H13 120.3(17)
C13 C14 C9 117.3(2)
C13 C14 C17 121.4(2)
C9 C14 C17 121.3(2)
C10 C15 H15B 110(2)
C10 C15 H15A 112(2)
H15B C15 H15A 103(3)
C10 C15 H15C 112(2)
H15B C15 H15C 105(3)
H15A C15 H15C 114(3)
C12 C16 H16C 115(2)
C12 C16 H16B 111(2)
H16C C16 H16B 110(3)
C12 C16 H16A 110(2)
H16C C16 H16A 112(3)
H16B C16 H16A 99(3)
C14 C17 H17C 113.8(17)
C14 C17 H17B 109.7(19)
H17C C17 H17B 107(2)
C14 C17 H17A 112(2)
H17C C17 H17A 105(3)
H17B C17 H17A 109(3)
N4 C18 C19 106.92(19)
N4 C18 C2 120.50(18)
C19 C18 C2 132.6(2)
N6 C19 C18 105.90(18)
N6 C19 Br2 121.52(15)
C18 C19 Br2 132.54(17)
C25 C20 C21 123.22(19)
C25 C20 N6 119.25(19)
C21 C20 N6 117.51(18)
C20 C21 C22 117.4(2)
C20 C21 C26 121.6(2)
C22 C21 C26 121.0(2)
C23 C22 C21 121.7(2)
C23 C22 H22 119.8(15)
C21 C22 H22 118.5(16)
C22 C23 C24 119.0(2)
C22 C23 C27 119.8(3)
C24 C23 C27 121.1(3)
C23 C24 C25 121.6(2)
C23 C24 H24 121.0(18)
C25 C24 H24 117.4(18)
C20 C25 C24 117.1(2)
C20 C25 C28 121.4(2)
C24 C25 C28 121.4(2)
C21 C26 H26C 111.3(17)
C21 C26 H26B 110.7(17)
H26C C26 H26B 106(2)
C21 C26 H26A 111.5(17)
H26C C26 H26A 111(3)
H26B C26 H26A 107(2)
C23 C27 H27A 111(2)
C23 C27 H27B 114(2)
H27A C27 H27B 102(3)
C23 C27 H27C 110(3)
H27A C27 H27C 112(4)
H27B C27 H27C 108(4)
C25 C28 H28C 112.4(18)
C25 C28 H28B 110.1(19)
H28C C28 H28B 105(3)
C25 C28 H28A 110(2)
H28C C28 H28A 109(3)
H28B C28 H28A 110(3)

loop_
_geom_bond_atom_site_label_1
_geom_bond_atom_site_label_2
_geom_bond_distance
Br1 C8 1.857(2)
Br2 C19 1.856(2)
N1 N2 1.315(2)
N1 C7 1.372(3)
N2 N3 1.354(2)
N3 C8 1.357(3)
N3 C9 1.444(2)
N4 N5 1.311(3)
N4 C18 1.370(3)
N5 N6 1.360(2)
N6 C19 1.352(3)
N6 C20 1.443(2)
C1 C2 1.395(3)
C1 C6 1.397(3)
C1 H1 0.93(3)
C2 C3 1.396(3)
C2 C18 1.470(3)
C3 C4 1.387(3)
C3 H3 0.93(3)
C4 C5 1.386(3)
C4 H4 0.96(3)
C5 C6 1.397(3)
C5 H5 0.91(3)
C6 C7 1.467(3)
C7 C8 1.375(3)
C9 C10 1.392(3)
C9 C14 1.397(3)
C10 C11 1.394(3)
C10 C15 1.504(3)
C11 C12 1.389(3)
C11 H11 0.96(3)
C12 C13 1.390(3)
C12 C16 1.506(3)
C13 C14 1.392(3)
C13 H13 0.93(3)
C14 C17 1.503(3)
C15 H15B 0.97(4)
C15 H15A 0.89(4)
C15 H15C 0.91(4)
C16 H16C 0.90(4)
C16 H16B 0.95(4)
C16 H16A 1.05(4)
C17 H17C 0.94(3)
C17 H17B 0.95(3)
C17 H17A 0.97(4)
C18 C19 1.381(3)
C20 C25 1.391(3)
C20 C21 1.393(3)
C21 C22 1.395(3)
C21 C26 1.500(3)
C22 C23 1.385(4)
C22 H22 0.94(3)
C23 C24 1.393(4)
C23 C27 1.514(3)
C24 C25 1.398(3)
C24 H24 0.96(3)
C25 C28 1.504(3)
C26 H26C 0.98(3)
C26 H26B 0.99(3)
C26 H26A 0.98(3)
C27 H27A 0.84(4)
C27 H27B 1.09(5)
C27 H27C 0.86(5)
C28 H28C 1.01(3)
C28 H28B 0.96(3)
C28 H28A 0.92(4)

loop_
_publcif_info_datablock.id
_publcif_info_datablock.publ_exptl
_publcif_info_datablock.publ_geom
_publcif_info_datablock.structure
{a42fd8c3-d0a8-4df3-9c76-57f927a41a00} y y y
